data_1574529
loop_
_publ_author_name
'Hayashi, Mibuki'
'Nishioka, Takashi'
'Kasai, Hidetaka'
'Nishibori, Eiji'

_publ_section_title
;
 Accurate temperature dependence of structure factors of L-alanine and
 taurine for quantum crystallography.
;
_journal_issue 3
_journal_name_full IUCrJ
_journal_paper_doi 10.1107/S2052252525002647
_journal_volume 12
_journal_year 2025
_chemical_absolute_configuration syn
_chemical_formula_moiety 'C3 H7 N O2'
_chemical_formula_sum 'C3 H7 N O2'
_chemical_formula_weight 86.10
_space_group_crystal_system orthorhombic
_space_group_IT_number 19
_space_group_name_Hall 'P 2ac 2ab'
_space_group_name_H-M_alt 'P 21 21 21'
_atom_sites_solution_hydrogens geom
_audit_creation_date 2023-09-13
_audit_creation_method
;
Olex2 1.5
(compiled 2021.11.18 svn.ra9532c28 for OlexSys, GUI svn.r6429)
;
_cell_angle_alpha 90
_cell_angle_beta 90
_cell_angle_gamma 90
_cell_formula_units_Z 4
_cell_length_a 5.8030(3)
_cell_length_b 6.0038(3)
_cell_length_c 12.3330(5)
_cell_measurement_reflns_used 6951
_cell_measurement_temperature 200
_cell_measurement_theta_max 18.5530
_cell_measurement_theta_min 1.2270
_cell_volume 429.68(4)
_computing_cell_refinement 'CrysAlisPro 1.171.42.89a (Rigaku OD, 2023)'
_computing_data_collection 'CrysAlisPro 1.171.42.89a (Rigaku OD, 2023)'
_computing_data_reduction 'CrysAlisPro 1.171.42.89a (Rigaku OD, 2023)'
_computing_molecular_graphics 'Olex2 1.5 (Dolomanov et al., 2009)'
_computing_publication_material 'Olex2 1.5 (Dolomanov et al., 2009)'
_computing_structure_refinement 'SHELXL 2018/3 (Sheldrick, 2015)'
_diffrn_ambient_temperature 200
_diffrn_measured_fraction_theta_full 1.000
_diffrn_measured_fraction_theta_max 1.000
_diffrn_measurement_device_type 'esperanto-CrysAlisPro-abstract goniometer imported esperanto images'
_diffrn_measurement_method '\w scans'
_diffrn_radiation_type synchrotron
_diffrn_radiation_wavelength 0.2481
_diffrn_reflns_av_R_equivalents 0.0822
_diffrn_reflns_av_unetI/netI 0.0349
_diffrn_reflns_Laue_measured_fraction_full 1.000
_diffrn_reflns_Laue_measured_fraction_max 1.000
_diffrn_reflns_limit_h_max 14
_diffrn_reflns_limit_h_min -13
_diffrn_reflns_limit_k_max 15
_diffrn_reflns_limit_k_min -15
_diffrn_reflns_limit_l_max 31
_diffrn_reflns_limit_l_min -31
_diffrn_reflns_number 7591
_diffrn_reflns_point_group_measured_fraction_full 1.000
_diffrn_reflns_point_group_measured_fraction_max 1.000
_diffrn_reflns_theta_full 8.561
_diffrn_reflns_theta_max 18.547
_diffrn_reflns_theta_min 1.153
_diffrn_source synchrotron
_exptl_absorpt_coefficient_mu 0.027
_exptl_crystal_colour colourless
_exptl_crystal_density_diffrn 1.331
_exptl_crystal_description block
_exptl_crystal_F_000 182
_refine_diff_density_max 0.486
_refine_diff_density_min -0.167
_refine_diff_density_rms 0.061
_refine_ls_abs_structure_details
;
 Flack x determined using 2485 quotients [(I+)-(I-)]/[(I+)+(I-)]
 (Parsons, Flack and Wagner, Acta Cryst. B69 (2013) 249-259).
;
_refine_ls_abs_structure_Flack -1.8(10)
_refine_ls_extinction_method none
_refine_ls_goodness_of_fit_ref 1.090
_refine_ls_hydrogen_treatment constr
_refine_ls_matrix_type full
_refine_ls_number_parameters 57
_refine_ls_number_reflns 7591
_refine_ls_number_restraints 0
_refine_ls_restrained_S_all 1.090
_refine_ls_R_factor_all 0.0423
_refine_ls_R_factor_gt 0.0366
_refine_ls_shift/su_max 0.001
_refine_ls_shift/su_mean 0.000
_refine_ls_structure_factor_coef Fsqd
_refine_ls_weighting_details 'w=1/[\s^2^(Fo^2^)+(0.0422P)^2^+0.0030P] where P=(Fo^2^+2Fc^2^)/3'
_refine_ls_weighting_scheme calc
_refine_ls_wR_factor_gt 0.0889
_refine_ls_wR_factor_ref 0.0914
_reflns_Friedel_coverage 0.788
_reflns_Friedel_fraction_full 1.000
_reflns_Friedel_fraction_max 1.000
_reflns_number_gt 6711
_reflns_number_total 7591
_reflns_threshold_expression 'I > 2\s(I)'
_cod_data_source_file woz5001.cif
_cod_data_source_block lalanine8_200k
_cod_original_cell_volume 429.69(3)
_cod_database_code 1574529
_shelx_shelxl_version_number 2018/3
_shelx_space_group_comment
;
The symmetry employed for this shelxl refinement is uniquely defined
by the following loop, which should always be used as a source of
symmetry information in preference to the above space-group names.
They are only intended as comments.
;
_olex2_refinement_description
;
1. Fixed Uiso
 At 1.2 times of:
  All C(H) groups, All N(H,H,H) groups
 At 1.5 times of:
  All C(H,H,H) groups
2.a Ternary CH refined with riding coordinates:
 C005(H005)
2.b Idealised Me refined as rotating group:
 N003(H00A,H00B,H00C), C006(H00D,H00E,H00F)
;
_olex2_submission_special_instructions 'No special instructions were received'

loop_
_space_group_symop_operation_xyz
'x, y, z'
'-x+1/2, -y, z+1/2'
'-x, y+1/2, -z+1/2'
'x+1/2, -y+1/2, -z'

loop_
_atom_site_label
_atom_site_type_symbol
_atom_site_fract_x
_atom_site_fract_y
_atom_site_fract_z
_atom_site_U_iso_or_equiv
_atom_site_adp_type
_atom_site_occupancy
_atom_site_site_symmetry_order
_atom_site_calc_flag
_atom_site_refinement_flags_posn
_atom_site_refinement_flags_adp
_atom_site_refinement_flags_occupancy
_atom_site_disorder_assembly
_atom_site_disorder_group
O001 O 0.23859(5) 0.55341(6) 0.68462(3) 0.02272(5) Uani 1 1 d . . . . .
O002 O 0.37346(6) 0.27168(6) 0.58409(3) 0.02298(5) Uani 1 1 d . . . . .
N003 N 0.81528(4) 0.34814(5) 0.63790(3) 0.01746(4) Uani 1 1 d . . . . .
H00A H 0.801145 0.304949 0.569191 0.021 Uiso 1 1 calc R U . . .
H00B H 0.789324 0.232761 0.681535 0.021 Uiso 1 1 calc R U . . .
H00C H 0.957162 0.399576 0.649041 0.021 Uiso 1 1 calc R U . . .
C004 C 0.39892(4) 0.44193(5) 0.64116(2) 0.01549(4) Uani 1 1 d . . . . .
C005 C 0.64487(5) 0.52751(5) 0.66125(2) 0.01550(4) Uani 1 1 d . . . . .
H005 H 0.658860 0.569978 0.737689 0.019 Uiso 1 1 calc R U . . .
C006 C 0.69671(7) 0.73143(7) 0.59122(4) 0.02350(6) Uani 1 1 d . . . . .
H00D H 0.847198 0.787410 0.608601 0.035 Uiso 1 1 calc R U . . .
H00E H 0.583759 0.844768 0.605013 0.035 Uiso 1 1 calc R U . . .
H00F H 0.691724 0.690205 0.516045 0.035 Uiso 1 1 calc R U . . .

loop_
_atom_site_aniso_label
_atom_site_aniso_U_11
_atom_site_aniso_U_22
_atom_site_aniso_U_33
_atom_site_aniso_U_23
_atom_site_aniso_U_13
_atom_site_aniso_U_12
O001 0.01165(7) 0.03005(13) 0.02647(11) -0.00660(10) 0.00169(7) 0.00101(8)
O002 0.01794(9) 0.02757(12) 0.02342(11) -0.00831(9) -0.00197(8) -0.00336(8)
N003 0.01178(6) 0.02173(9) 0.01888(9) -0.00101(8) -0.00008(6) 0.00061(7)
C004 0.01092(7) 0.02122(10) 0.01433(7) -0.00051(8) -0.00014(6) -0.00135(7)
C005 0.01116(7) 0.01997(9) 0.01536(8) -0.00169(7) -0.00002(6) -0.00103(7)
C006 0.01781(11) 0.02289(13) 0.02980(17) 0.00492(12) 0.00085(11) -0.00220(10)

loop_
_atom_type_symbol
_atom_type_description
_atom_type_scat_dispersion_real
_atom_type_scat_dispersion_imag
_atom_type_scat_source
C C -0.0022 0.0001 'International Tables Vol C Tables 4.2.6.8 and 6.1.1.4'
H H 0.0000 0.0000 'International Tables Vol C Tables 4.2.6.8 and 6.1.1.4'
N N -0.0036 0.0003 'International Tables Vol C Tables 4.2.6.8 and 6.1.1.4'
O O -0.0047 0.0006 'International Tables Vol C Tables 4.2.6.8 and 6.1.1.4'

loop_
_geom_angle_atom_site_label_1
_geom_angle_atom_site_label_2
_geom_angle_atom_site_label_3
_geom_angle
_geom_angle_site_symmetry_1
_geom_angle_site_symmetry_3
_geom_angle_publ_flag
H00A N003 H00B 109.5 . . ?
H00A N003 H00C 109.5 . . ?
H00B N003 H00C 109.5 . . ?
C005 N003 H00A 109.5 . . ?
C005 N003 H00B 109.5 . . ?
C005 N003 H00C 109.5 . . ?
O001 C004 C005 115.96(3) . . ?
O002 C004 O001 125.75(3) . . ?
O002 C004 C005 118.29(3) . . ?
N003 C005 C004 110.09(3) . . ?
N003 C005 H005 108.6 . . ?
N003 C005 C006 109.83(3) . . ?
C004 C005 H005 108.6 . . ?
C006 C005 C004 111.07(3) . . ?
C006 C005 H005 108.6 . . ?
C005 C006 H00D 109.5 . . ?
C005 C006 H00E 109.5 . . ?
C005 C006 H00F 109.5 . . ?
H00D C006 H00E 109.5 . . ?
H00D C006 H00F 109.5 . . ?
H00E C006 H00F 109.5 . . ?

loop_
_geom_bond_atom_site_label_1
_geom_bond_atom_site_label_2
_geom_bond_distance
_geom_bond_site_symmetry_2
_geom_bond_publ_flag
O001 C004 1.2653(4) . ?
O002 C004 1.2498(4) . ?
N003 H00A 0.8900 . ?
N003 H00B 0.8900 . ?
N003 H00C 0.8900 . ?
N003 C005 1.4901(4) . ?
C004 C005 1.5370(4) . ?
C005 H005 0.9800 . ?
C005 C006 1.5282(5) . ?
C006 H00D 0.9600 . ?
C006 H00E 0.9600 . ?
C006 H00F 0.9600 . ?

loop_
_geom_torsion_atom_site_label_1
_geom_torsion_atom_site_label_2
_geom_torsion_atom_site_label_3
_geom_torsion_atom_site_label_4
_geom_torsion
_geom_torsion_site_symmetry_1
_geom_torsion_site_symmetry_2
_geom_torsion_site_symmetry_3
_geom_torsion_site_symmetry_4
_geom_torsion_publ_flag
O001 C004 C005 N003 161.71(3) . . . . ?
O001 C004 C005 C006 -76.42(4) . . . . ?
O002 C004 C005 N003 -18.51(4) . . . . ?
O002 C004 C005 C006 103.36(4) . . . . ?
